data_9004534
loop_
_publ_author_name
'Grice, J. D.'
'Cooper, M. A.'
'Hawthorne, F. C.'

_publ_section_title
;
 Crystal-structure determination of twinned kettnerite
;
_journal_name_full 'The Canadian Mineralogist'
_journal_page_first 923
_journal_page_last 927
_journal_volume 37
_journal_year 1999
_chemical_formula_sum 'C Bi Ca F O4'
_chemical_name_mineral Kettnerite
_space_group_IT_number 59
_symmetry_space_group_name_Hall '-P 2ab 2a'
_symmetry_space_group_name_H-M 'P m m n :2'
_cell_angle_alpha 90
_cell_angle_beta 90
_cell_angle_gamma 90
_cell_length_a 3.7976
_cell_length_b 3.7976
_cell_length_c 13.569
_cell_formula_units_Z 2
_cell_volume 195.689
_database_code_amcsd 0005626
_exptl_crystal_density_diffrn 5.839
_cod_original_sg_symbol_H-M 'P m m n'
_cod_original_formula_sum 'Ca Bi C O4 F'
_cod_database_code 9004534

loop_
_space_group_symop_operation_xyz
x,y,z
x,1/2-y,z
-x,1/2+y,-z
1/2-x,y,z
1/2+x,-y,-z
1/2+x,1/2+y,-z
1/2-x,1/2-y,z
-x,-y,-z

loop_
_atom_site_aniso_label
_atom_site_aniso_U_11
_atom_site_aniso_U_22
_atom_site_aniso_U_33
_atom_site_aniso_U_12
_atom_site_aniso_U_13
_atom_site_aniso_U_23
Ca 0.00740 0.00740 0.00960 0.00000 0.00000 0.00000
Bi 0.01180 0.01180 0.00940 0.00000 0.00000 0.00000
C 0.01350 0.01350 0.00340 0.00000 0.00000 0.00000
O1 0.00710 0.00710 0.00910 0.00000 0.00000 0.00000
O2 0.03120 0.03120 0.00780 0.00000 0.00000 0.00000
O3 0.01480 0.01170 0.01980 0.00000 0.00470 0.00000
F 0.01250 0.01250 0.01140 0.00000 0.00000 0.00000

loop_
_atom_site_label
_atom_site_fract_x
_atom_site_fract_y
_atom_site_fract_z
Ca 0.25000 0.25000 0.40000
Bi 0.25000 0.25000 0.09435
C 0.75000 0.75000 0.25580
O1 0.75000 0.25000 0.00000
O2 0.75000 0.75000 0.15760
O3 0.54600 0.25000 -0.29910
F 0.75000 0.25000 0.50000

loop_
_cod_related_entry_id
_cod_related_entry_database
_cod_related_entry_code
1 AMCSD 0005626
